data_7004912
loop_
_publ_author_name
'Levason, William'
'Nirwan, Manisha'
'Ratnani, Raju'
'Reid, Gillian'
'Tsoureas, Nikolaos'
'Webster, Michael'

_publ_section_title
;
 Transition metal complexes with wide-angle dithio-, diseleno- and
 ditelluroethers: properties and structural systematics.
;
_journal_issue 4
_journal_name_full 'Dalton transactions (Cambridge, England : 2003)'
_journal_page_first 439
_journal_page_last 448
_journal_paper_doi 10.1039/b613501c
_journal_year 2007
_chemical_formula_moiety 'C10 H14 S2'
_chemical_formula_sum 'C10 H14 S2'
_chemical_formula_weight 198.33
_chemical_name_common 1,2-bis(methylthiomethyl)benzene
_chemical_name_systematic
;
1,2-bis(methylthiomethyl)benzene
;
_space_group_IT_number 15
_symmetry_cell_setting monoclinic
_symmetry_Int_Tables_number 15
_symmetry_space_group_name_Hall '-C 2yc'
_symmetry_space_group_name_H-M 'C 1 2/c 1'
_atom_sites_solution_hydrogens geom
_atom_sites_solution_primary direct
_atom_sites_solution_secondary difmap
_audit_creation_date 2006-06-21
_audit_creation_method 'SHELXL-97 + hand edit'
_cell_angle_alpha 90.00
_cell_angle_beta 110.785(15)
_cell_angle_gamma 90.00
_cell_formula_units_Z 4
_cell_length_a 15.004(3)
_cell_length_b 7.906(2)
_cell_length_c 9.4253(15)
_cell_measurement_reflns_used 1241
_cell_measurement_temperature 120(2)
_cell_measurement_theta_max 27.48
_cell_measurement_theta_min 1.00
_cell_volume 1045.3(4)
_computing_structure_refinement 'SHELXL-97 (Sheldrick, 1997)'
_computing_structure_solution 'SHELXS-97 (Sheldrick, 1997)'
_diffrn_ambient_temperature 120(2)
_diffrn_measured_fraction_theta_full 0.991
_diffrn_measured_fraction_theta_max 0.991
_diffrn_measurement_device_type 'area detector, Nonius Kappa ccd'
_diffrn_measurement_method '\f and \w scans'
_diffrn_radiation_monochromator graphite
_diffrn_radiation_source 'Nonius rotating anode'
_diffrn_radiation_type MoK\a
_diffrn_radiation_wavelength 0.71073
_diffrn_reflns_av_R_equivalents 0.0276
_diffrn_reflns_av_sigmaI/netI 0.0233
_diffrn_reflns_limit_h_max 19
_diffrn_reflns_limit_h_min -19
_diffrn_reflns_limit_k_max 10
_diffrn_reflns_limit_k_min -9
_diffrn_reflns_limit_l_max 12
_diffrn_reflns_limit_l_min -12
_diffrn_reflns_number 6475
_diffrn_reflns_theta_full 27.48
_diffrn_reflns_theta_max 27.48
_diffrn_reflns_theta_min 3.42
_diffrn_standards_decay_% 0
_diffrn_standards_number 0
_exptl_absorpt_coefficient_mu 0.454
_exptl_absorpt_correction_T_max 1.0000
_exptl_absorpt_correction_T_min 0.9027
_exptl_absorpt_correction_type multi-scan
_exptl_absorpt_process_details 'G.M. Sheldrick, (2003). SADABS. Version 2.10. Bruker AXS Inc.'
_exptl_crystal_colour colourless
_exptl_crystal_density_diffrn 1.260
_exptl_crystal_density_method 'not measured'
_exptl_crystal_description block
_exptl_crystal_F_000 424
_exptl_crystal_size_max 0.18
_exptl_crystal_size_mid 0.14
_exptl_crystal_size_min 0.08
_refine_diff_density_max 0.330
_refine_diff_density_min -0.316
_refine_diff_density_rms 0.045
_refine_ls_extinction_method none
_refine_ls_goodness_of_fit_ref 1.071
_refine_ls_hydrogen_treatment noref
_refine_ls_matrix_type full
_refine_ls_number_parameters 56
_refine_ls_number_reflns 1187
_refine_ls_number_restraints 0
_refine_ls_restrained_S_all 1.071
_refine_ls_R_factor_all 0.0314
_refine_ls_R_factor_gt 0.0269
_refine_ls_shift/su_max 0.001
_refine_ls_shift/su_mean 0.000
_refine_ls_structure_factor_coef Fsqd
_refine_ls_weighting_details 'w=1/[\s^2^(Fo^2^)+(0.0255P)^2^+1.0318P] where P=(Fo^2^+2Fc^2^)/3'
_refine_ls_weighting_scheme calc
_refine_ls_wR_factor_gt 0.0647
_refine_ls_wR_factor_ref 0.0675
_reflns_number_gt 1073
_reflns_number_total 1187
_reflns_threshold_expression I>2sigma(I)
_cod_data_source_file b613501c.txt
_cod_data_source_block 06mn005
_cod_original_sg_symbol_H-M 'C 2/c'
_cod_database_code 7004912

loop_
_symmetry_equiv_pos_as_xyz
'x, y, z'
'-x, y, -z+1/2'
'x+1/2, y+1/2, z'
'-x+1/2, y+1/2, -z+1/2'
'-x, -y, -z'
'x, -y, z-1/2'
'-x+1/2, -y+1/2, -z'
'x+1/2, -y+1/2, z-1/2'

loop_
_atom_site_label
_atom_site_type_symbol
_atom_site_fract_x
_atom_site_fract_y
_atom_site_fract_z
_atom_site_U_iso_or_equiv
_atom_site_adp_type
_atom_site_occupancy
_atom_site_symmetry_multiplicity
_atom_site_calc_flag
_atom_site_refinement_flags
_atom_site_disorder_assembly
_atom_site_disorder_group
S1 S 0.33574(2) 1.13878(4) 0.15256(4) 0.02077(12) Uani 1 1 d . . .
C1 C 0.25219(10) 0.96836(19) 0.08769(19) 0.0325(4) Uani 1 1 d . . .
H1A H 0.2830 0.8728 0.0574 0.049 Uiso 1 1 calc R . .
H1B H 0.1974 1.0062 0.0005 0.049 Uiso 1 1 calc R . .
H1C H 0.2305 0.9330 0.1697 0.049 Uiso 1 1 calc R . .
C2 C 0.42365(9) 1.04067(17) 0.31897(14) 0.0198(3) Uani 1 1 d . . .
H2A H 0.4761 1.1220 0.3656 0.024 Uiso 1 1 calc R . .
H2B H 0.3932 1.0163 0.3944 0.024 Uiso 1 1 calc R . .
C3 C 0.46506(9) 0.87932(15) 0.28406(14) 0.0165(3) Uani 1 1 d . . .
C4 C 0.43252(9) 0.72503(17) 0.31834(15) 0.0217(3) Uani 1 1 d . . .
H4 H 0.3862 0.7244 0.3657 0.026 Uiso 1 1 calc R . .
C5 C 0.46627(10) 0.57226(18) 0.28489(16) 0.0252(3) Uani 1 1 d . . .
H5 H 0.4434 0.4684 0.3096 0.030 Uiso 1 1 calc R . .

loop_
_atom_site_aniso_label
_atom_site_aniso_U_11
_atom_site_aniso_U_22
_atom_site_aniso_U_33
_atom_site_aniso_U_23
_atom_site_aniso_U_13
_atom_site_aniso_U_12
S1 0.02139(19) 0.01677(18) 0.02317(19) 0.00037(12) 0.00668(14) 0.00223(12)
C1 0.0229(7) 0.0239(8) 0.0412(9) -0.0006(6) -0.0003(6) -0.0022(6)
C2 0.0210(6) 0.0209(6) 0.0173(6) -0.0020(5) 0.0068(5) 0.0007(5)
C3 0.0164(6) 0.0179(6) 0.0128(6) -0.0001(4) 0.0020(5) 0.0003(5)
C4 0.0201(6) 0.0228(7) 0.0210(7) 0.0015(5) 0.0061(5) -0.0017(5)
C5 0.0251(7) 0.0175(6) 0.0287(7) 0.0029(5) 0.0041(6) -0.0032(5)

loop_
_atom_type_symbol
_atom_type_description
_atom_type_scat_dispersion_real
_atom_type_scat_dispersion_imag
_atom_type_scat_source
C C 0.0033 0.0016 'International Tables Vol C Tables 4.2.6.8 and 6.1.1.4'
H H 0.0000 0.0000 'International Tables Vol C Tables 4.2.6.8 and 6.1.1.4'
S S 0.1246 0.1234 'International Tables Vol C Tables 4.2.6.8 and 6.1.1.4'

loop_
_geom_angle_atom_site_label_1
_geom_angle_atom_site_label_2
_geom_angle_atom_site_label_3
_geom_angle
_geom_angle_site_symmetry_1
_geom_angle_site_symmetry_3
_geom_angle_publ_flag
C1 S1 C2 100.26(7) . . ?
S1 C1 H1A 109.5 . . ?
S1 C1 H1B 109.5 . . ?
H1A C1 H1B 109.5 . . ?
S1 C1 H1C 109.5 . . ?
H1A C1 H1C 109.5 . . ?
H1B C1 H1C 109.5 . . ?
C3 C2 S1 113.61(9) . . ?
C3 C2 H2A 108.8 . . ?
S1 C2 H2A 108.8 . . ?
C3 C2 H2B 108.8 . . ?
S1 C2 H2B 108.8 . . ?
H2A C2 H2B 107.7 . . ?
C4 C3 C3 118.93(7) . 2_655 ?
C4 C3 C2 119.02(11) . . ?
C3 C3 C2 122.05(7) 2_655 . ?
C5 C4 C3 121.51(12) . . ?
C5 C4 H4 119.2 . . ?
C3 C4 H4 119.2 . . ?
C4 C5 C5 119.56(8) . 2_655 ?
C4 C5 H5 120.2 . . ?
C5 C5 H5 120.2 2_655 . ?

loop_
_geom_bond_atom_site_label_1
_geom_bond_atom_site_label_2
_geom_bond_distance
_geom_bond_site_symmetry_2
_geom_bond_publ_flag
S1 C1 1.7936(15) . ?
S1 C2 1.8257(14) . ?
C1 H1A 0.9800 . ?
C1 H1B 0.9800 . ?
C1 H1C 0.9800 . ?
C2 C3 1.5057(17) . ?
C2 H2A 0.9900 . ?
C2 H2B 0.9900 . ?
C3 C4 1.3939(18) . ?
C3 C3 1.410(2) 2_655 ?
C4 C5 1.389(2) . ?
C4 H4 0.9500 . ?
C5 C5 1.389(3) 2_655 ?
C5 H5 0.9500 . ?

loop_
_geom_torsion_atom_site_label_1
_geom_torsion_atom_site_label_2
_geom_torsion_atom_site_label_3
_geom_torsion_atom_site_label_4
_geom_torsion
_geom_torsion_site_symmetry_1
_geom_torsion_site_symmetry_2
_geom_torsion_site_symmetry_3
_geom_torsion_site_symmetry_4
_geom_torsion_publ_flag
C1 S1 C2 C3 57.11(11) . . . . ?
S1 C2 C3 C4 -102.32(12) . . . . ?
S1 C2 C3 C3 76.86(17) . . . 2_655 ?
C3 C3 C4 C5 -1.0(2) 2_655 . . . ?
C2 C3 C4 C5 178.23(12) . . . . ?
C3 C4 C5 C5 -0.3(2) . . . 2_655 ?
